data_4308345
loop_
_publ_author_name
'Steven M. Berry'
'Deborah C. Bebout'
'Raymond J. Butcher'

_publ_section_title
;
Solid-State and Solution-State Coordination Chemistry of the Zinc Triad
with the Mixed N,S Donor Ligand Bis(2-methylpyridyl) Sulfide
;
_journal_name_full 'Inorganic Chemistry'
_journal_page_first 27
_journal_page_last 39
_journal_paper_doi 10.1021/ic048915s
_journal_volume 44
_journal_year 2005
_chemical_formula_sum 'C12 H12 Cl2 N2 S Zn'
_chemical_formula_weight 352.57
_chemical_name_systematic
; 
 ? 
;
_space_group_IT_number 92
_symmetry_cell_setting tetragonal
_symmetry_space_group_name_Hall 'P 4abw 2nw'
_symmetry_space_group_name_H-M 'P 41 21 2'
_atom_sites_solution_hydrogens geom
_atom_sites_solution_primary direct
_atom_sites_solution_secondary difmap
_audit_creation_method SHELXL-97
_cell_angle_alpha 90.00
_cell_angle_beta 90.00
_cell_angle_gamma 90.00
_cell_formula_units_Z 4
_cell_length_a 8.8379(6)
_cell_length_b 8.8379(6)
_cell_length_c 18.423(2)
_cell_measurement_temperature 93(2)
_cell_volume 1439.0(2)
_computing_cell_refinement 'Bruker SMART'
_computing_data_collection 'Bruker SMART'
_computing_data_reduction 'Bruker SHELXTL'
_computing_molecular_graphics 'Bruker SHELXTL'
_computing_publication_material 'Bruker SHELXTL'
_computing_structure_refinement 'SHELXL-97 (Sheldrick, 1997)'
_computing_structure_solution 'SHELXS-97 (Sheldrick, 1990)'
_diffrn_ambient_temperature 93(2)
_diffrn_measured_fraction_theta_full 0.998
_diffrn_measured_fraction_theta_max 0.998
_diffrn_measurement_device_type 'CCD area detector'
_diffrn_measurement_method 'phi and omega scans'
_diffrn_radiation_monochromator graphite
_diffrn_radiation_source 'fine-focus sealed tube'
_diffrn_radiation_type MoK\a
_diffrn_radiation_wavelength 0.71073
_diffrn_reflns_av_R_equivalents 0.0366
_diffrn_reflns_av_sigmaI/netI 0.0163
_diffrn_reflns_limit_h_max 11
_diffrn_reflns_limit_h_min -10
_diffrn_reflns_limit_k_max 11
_diffrn_reflns_limit_k_min -11
_diffrn_reflns_limit_l_max 24
_diffrn_reflns_limit_l_min -24
_diffrn_reflns_number 11288
_diffrn_reflns_theta_full 28.31
_diffrn_reflns_theta_max 28.31
_diffrn_reflns_theta_min 2.56
_exptl_absorpt_coefficient_mu 2.205
_exptl_absorpt_correction_T_max 0.928068
_exptl_absorpt_correction_T_min 0.740405
_exptl_absorpt_correction_type multi-scan
_exptl_crystal_colour colorless
_exptl_crystal_density_diffrn 1.627
_exptl_crystal_density_method 'not measured'
_exptl_crystal_description chunk
_exptl_crystal_F_000 712
_exptl_crystal_size_max 0.45
_exptl_crystal_size_mid 0.50
_exptl_crystal_size_min 0.55
_refine_diff_density_max 0.311
_refine_diff_density_min -0.241
_refine_diff_density_rms 0.047
_refine_ls_abs_structure_details 'Flack H D (1983), Acta Cryst. A39, 876-881'
_refine_ls_abs_structure_Flack 0.014(10)
_refine_ls_extinction_coef 0.0005(5)
_refine_ls_extinction_expression Fc^*^=kFc[1+0.001xFc^2^\l^3^/sin(2\q)]^-1/4^
_refine_ls_extinction_method SHELXL
_refine_ls_goodness_of_fit_ref 1.117
_refine_ls_hydrogen_treatment mixed
_refine_ls_matrix_type full
_refine_ls_number_parameters 84
_refine_ls_number_reflns 1784
_refine_ls_number_restraints 0
_refine_ls_restrained_S_all 1.117
_refine_ls_R_factor_all 0.0190
_refine_ls_R_factor_gt 0.0185
_refine_ls_shift/su_max 0.001
_refine_ls_shift/su_mean 0.000
_refine_ls_structure_factor_coef Fsqd
_refine_ls_weighting_details 'calc w=1/[\s^2^(Fo^2^)+(0.0214P)^2^+0.5133P] where P=(Fo^2^+2Fc^2^)/3'
_refine_ls_weighting_scheme calc
_refine_ls_wR_factor_gt 0.0463
_refine_ls_wR_factor_ref 0.0466
_reflns_number_gt 1755
_reflns_number_total 1784
_reflns_threshold_expression >2sigma(I)
_cod_data_source_file ic048915ssi20041008_105057_6.cif
_cod_data_source_block Zn(1)Cl2
_cod_depositor_comments
;
The following automatic conversions were performed:
'_symmetry_cell_setting' value 'Tetragonal' changed to 'tetragonal'
according to '/home/saulius/struct/CIF-dictionaries/cif_core.dic'
dictionary named 'cif_core.dic' version 2.4.1 from 2010-06-29.

Automatic conversion script
Id: cif_fix_enum 1527 2010-12-29 10:47:43Z saulius 
;
_cod_database_code 4308345

loop_
_symmetry_equiv_pos_as_xyz
'x, y, z'
'-x, -y, z+1/2'
'-y+1/2, x+1/2, z+1/4'
'y+1/2, -x+1/2, z+3/4'
'-x+1/2, y+1/2, -z+1/4'
'x+1/2, -y+1/2, -z+3/4'
'y, x, -z'
'-y, -x, -z+1/2'

loop_
_atom_site_label
_atom_site_type_symbol
_atom_site_fract_x
_atom_site_fract_y
_atom_site_fract_z
_atom_site_U_iso_or_equiv
_atom_site_adp_type
_atom_site_occupancy
_atom_site_symmetry_multiplicity
_atom_site_calc_flag
_atom_site_refinement_flags
_atom_site_disorder_assembly
_atom_site_disorder_group
Zn Zn 0.469227(19) 0.469227(19) 0.0000 0.01648(8) Uani 1 2 d S . .
Cl Cl 0.58944(4) 0.52960(5) 0.10245(2) 0.02671(10) Uani 1 1 d . . .
S S 0.14413(4) 0.14413(4) 0.0000 0.02378(13) Uani 1 2 d S . .
N N 0.24604(15) 0.51998(16) 0.01834(7) 0.0164(3) Uani 1 1 d . . .
C1 C 0.20035(19) 0.66032(18) -0.00089(10) 0.0213(3) Uani 1 1 d . . .
H1A H 0.2674 0.7217 -0.0284 0.026 Uiso 1 1 calc R . .
C2 C 0.0609(2) 0.7184(2) 0.01771(9) 0.0241(4) Uani 1 1 d . . .
H2A H 0.0327 0.8178 0.0034 0.029 Uiso 1 1 calc R . .
C3 C -0.0374(2) 0.6290(2) 0.05769(10) 0.0262(4) Uani 1 1 d . . .
H3A H -0.1337 0.6666 0.0719 0.031 Uiso 1 1 calc R . .
C4 C 0.00708(18) 0.4837(2) 0.07670(9) 0.0235(3) Uani 1 1 d . . .
H4A H -0.0592 0.4201 0.1035 0.028 Uiso 1 1 calc R . .
C5 C 0.14975(19) 0.43171(18) 0.05615(8) 0.0179(3) Uani 1 1 d . . .
C6 C 0.19842(19) 0.27310(19) 0.07245(9) 0.0204(3) Uani 1 1 d . . .
H6A H 0.1515 0.2396 0.1185 0.025 Uiso 1 1 calc R . .
H6B H 0.3097 0.2704 0.0787 0.025 Uiso 1 1 calc R . .

loop_
_atom_site_aniso_label
_atom_site_aniso_U_11
_atom_site_aniso_U_22
_atom_site_aniso_U_33
_atom_site_aniso_U_23
_atom_site_aniso_U_13
_atom_site_aniso_U_12
Zn 0.01650(9) 0.01650(9) 0.01646(12) -0.00331(6) 0.00331(6) -0.00325(9)
Cl 0.01864(17) 0.0373(2) 0.02415(19) -0.01494(18) -0.00019(14) -0.00137(16)
S 0.02023(16) 0.02023(16) 0.0309(3) -0.00243(18) 0.00243(18) -0.0070(2)
N 0.0183(6) 0.0181(6) 0.0128(6) -0.0005(5) 0.0010(4) -0.0015(5)
C1 0.0256(8) 0.0187(8) 0.0197(7) 0.0007(7) 0.0025(7) -0.0010(6)
C2 0.0265(9) 0.0229(8) 0.0229(8) -0.0009(6) -0.0006(6) 0.0032(7)
C3 0.0201(7) 0.0310(9) 0.0274(8) -0.0061(7) 0.0025(7) 0.0025(7)
C4 0.0205(8) 0.0281(8) 0.0218(8) -0.0011(7) 0.0043(6) -0.0034(7)
C5 0.0183(7) 0.0228(8) 0.0126(7) -0.0004(5) -0.0009(6) -0.0031(6)
C6 0.0213(7) 0.0219(8) 0.0181(7) 0.0034(6) 0.0017(6) -0.0034(6)

loop_
_atom_type_symbol
_atom_type_description
_atom_type_scat_dispersion_real
_atom_type_scat_dispersion_imag
_atom_type_scat_source
C C 0.0033 0.0016 'International Tables Vol C Tables 4.2.6.8 and 6.1.1.4'
H H 0.0000 0.0000 'International Tables Vol C Tables 4.2.6.8 and 6.1.1.4'
N N 0.0061 0.0033 'International Tables Vol C Tables 4.2.6.8 and 6.1.1.4'
S S 0.1246 0.1234 'International Tables Vol C Tables 4.2.6.8 and 6.1.1.4'
Cl Cl 0.1484 0.1585 'International Tables Vol C Tables 4.2.6.8 and 6.1.1.4'
Zn Zn 0.2839 1.4301 'International Tables Vol C Tables 4.2.6.8 and 6.1.1.4'

loop_
_geom_angle_atom_site_label_1
_geom_angle_atom_site_label_2
_geom_angle_atom_site_label_3
_geom_angle
_geom_angle_site_symmetry_1
_geom_angle_site_symmetry_3
_geom_angle_publ_flag
N Zn N 116.61(8) 7 . ?
N Zn Cl 105.38(4) 7 . ?
N Zn Cl 105.45(4) . . ?
N Zn Cl 105.45(4) 7 7 ?
N Zn Cl 105.38(4) . 7 ?
Cl Zn Cl 119.21(3) . 7 ?
C6 S C6 101.99(10) . 7 ?
C5 N C1 118.54(14) . . ?
C5 N Zn 124.44(12) . . ?
C1 N Zn 116.41(11) . . ?
N C1 C2 122.94(16) . . ?
N C1 H1A 118.5 . . ?
C2 C1 H1A 118.5 . . ?
C1 C2 C3 118.68(16) . . ?
C1 C2 H2A 120.7 . . ?
C3 C2 H2A 120.7 . . ?
C2 C3 C4 118.97(16) . . ?
C2 C3 H3A 120.5 . . ?
C4 C3 H3A 120.5 . . ?
C3 C4 C5 119.49(16) . . ?
C3 C4 H4A 120.3 . . ?
C5 C4 H4A 120.3 . . ?
N C5 C4 121.37(15) . . ?
N C5 C6 117.65(15) . . ?
C4 C5 C6 120.92(15) . . ?
C5 C6 S 111.33(11) . . ?
C5 C6 H6A 109.4 . . ?
S C6 H6A 109.4 . . ?
C5 C6 H6B 109.4 . . ?
S C6 H6B 109.4 . . ?
H6A C6 H6B 108.0 . . ?

loop_
_geom_bond_atom_site_label_1
_geom_bond_atom_site_label_2
_geom_bond_distance
_geom_bond_site_symmetry_2
_geom_bond_publ_flag
Zn N 2.0509(13) 7 ?
Zn N 2.0509(13) . ?
Zn Cl 2.2306(4) . ?
Zn Cl 2.2306(4) 7 ?
S C6 1.8196(17) . ?
S C6 1.8196(17) 7 ?
N C5 1.348(2) . ?
N C1 1.352(2) . ?
C1 C2 1.379(2) . ?
C1 H1A 0.9500 . ?
C2 C3 1.386(3) . ?
C2 H2A 0.9500 . ?
C3 C4 1.388(3) . ?
C3 H3A 0.9500 . ?
C4 C5 1.394(2) . ?
C4 H4A 0.9500 . ?
C5 C6 1.497(2) . ?
C6 H6A 0.9900 . ?
C6 H6B 0.9900 . ?

loop_
_geom_torsion_atom_site_label_1
_geom_torsion_atom_site_label_2
_geom_torsion_atom_site_label_3
_geom_torsion_atom_site_label_4
_geom_torsion
_geom_torsion_site_symmetry_1
_geom_torsion_site_symmetry_2
_geom_torsion_site_symmetry_3
_geom_torsion_site_symmetry_4
_geom_torsion_publ_flag
N Zn N C5 37.29(11) 7 . . . ?
Cl Zn N C5 -79.21(12) . . . . ?
Cl Zn N C5 153.83(11) 7 . . . ?
N Zn N C1 -151.77(13) 7 . . . ?
Cl Zn N C1 91.73(12) . . . . ?
Cl Zn N C1 -35.23(12) 7 . . . ?
C5 N C1 C2 1.4(2) . . . . ?
Zn N C1 C2 -170.13(13) . . . . ?
N C1 C2 C3 -0.2(3) . . . . ?
C1 C2 C3 C4 -0.9(3) . . . . ?
C2 C3 C4 C5 0.9(2) . . . . ?
C1 N C5 C4 -1.4(2) . . . . ?
Zn N C5 C4 169.40(11) . . . . ?
C1 N C5 C6 175.88(14) . . . . ?
Zn N C5 C6 -13.35(19) . . . . ?
C3 C4 C5 N 0.3(2) . . . . ?
C3 C4 C5 C6 -176.90(15) . . . . ?
N C5 C6 S -88.69(15) . . . . ?
C4 C5 C6 S 88.57(16) . . . . ?
C6 S C6 C5 71.46(11) 7 . . . ?
